data_4103443
loop_
_publ_author_name
'Jennifer A. Armstrong'
'Mark T. Weller'

_publ_section_title
;
 Beryllosilicate Frameworks and Zeolites
;
_journal_name_full 'Journal of the American Chemical Society'
_journal_page_first 15679
_journal_page_last 15686
_journal_paper_doi 10.1021/ja106313p
_journal_volume 132
_journal_year 2010
_chemical_formula_sum 'Be2 Na5 O57 Si18'
_chemical_formula_weight 1550.59
_chemical_name_systematic
;
 ?
;
_space_group_IT_number 18
_symmetry_cell_setting orthorhombic
_symmetry_space_group_name_Hall 'P 2 2ab'
_symmetry_space_group_name_H-M 'P 21 21 2'
_atom_sites_solution_hydrogens geom
_atom_sites_solution_primary direct
_atom_sites_solution_secondary difmap
_audit_creation_method SHELXL-97
_cell_angle_alpha 90.00
_cell_angle_beta 90.00
_cell_angle_gamma 90.00
_cell_formula_units_Z 1
_cell_length_a 9.6889(4)
_cell_length_b 10.0184(3)
_cell_length_c 11.8966(4)
_cell_measurement_temperature 293(2)
_cell_volume 1154.77(7)
_computing_structure_refinement 'SHELXL-97 (Sheldrick, 2008)'
_diffrn_ambient_temperature 293(2)
_diffrn_measured_fraction_theta_full 0.991
_diffrn_measured_fraction_theta_max 0.991
_diffrn_radiation_monochromator graphite
_diffrn_radiation_source 'fine-focus sealed tube'
_diffrn_radiation_type MoK\a
_diffrn_radiation_wavelength 0.71073
_diffrn_reflns_av_R_equivalents 0.0447
_diffrn_reflns_av_sigmaI/netI 0.0355
_diffrn_reflns_limit_h_max 11
_diffrn_reflns_limit_h_min -12
_diffrn_reflns_limit_k_max 11
_diffrn_reflns_limit_k_min -13
_diffrn_reflns_limit_l_max 13
_diffrn_reflns_limit_l_min -15
_diffrn_reflns_number 7752
_diffrn_reflns_theta_full 27.47
_diffrn_reflns_theta_max 27.47
_diffrn_reflns_theta_min 3.98
_exptl_absorpt_coefficient_mu 0.695
_exptl_absorpt_correction_T_max 0.8736
_exptl_absorpt_correction_T_min 0.8736
_exptl_crystal_density_diffrn 2.230
_exptl_crystal_density_method 'not measured'
_exptl_crystal_F_000 771
_exptl_crystal_size_max 0.20
_exptl_crystal_size_mid 0.20
_exptl_crystal_size_min 0.20
_refine_diff_density_max 1.770
_refine_diff_density_min -0.893
_refine_diff_density_rms 0.200
_refine_ls_abs_structure_details 'Flack H D (1983), Acta Cryst. A39, 876-881'
_refine_ls_abs_structure_Flack 10(10)
_refine_ls_extinction_method none
_refine_ls_goodness_of_fit_ref 1.091
_refine_ls_hydrogen_treatment mixed
_refine_ls_matrix_type full
_refine_ls_number_parameters 201
_refine_ls_number_reflns 1523
_refine_ls_number_restraints 38
_refine_ls_restrained_S_all 1.100
_refine_ls_R_factor_all 0.0819
_refine_ls_R_factor_gt 0.0750
_refine_ls_shift/su_max 0.009
_refine_ls_shift/su_mean 0.001
_refine_ls_structure_factor_coef Fsqd
_refine_ls_weighting_details 'calc w=1/[\s^2^(Fo^2^)+(0.1343P)^2^+6.6600P] where P=(Fo^2^+2Fc^2^)/3'
_refine_ls_weighting_scheme calc
_refine_ls_wR_factor_gt 0.2103
_refine_ls_wR_factor_ref 0.2191
_reflns_number_gt 1399
_reflns_number_total 1523
_reflns_threshold_expression >2\s(I)
_cod_data_source_file ja106313p_si_002.cif
_cod_data_source_block 2007jaa0002
_cod_database_code 4103443

loop_
_symmetry_equiv_pos_as_xyz
'x, y, z'
'-x, -y, z'
'-x+1/2, y+1/2, -z'
'x+1/2, -y+1/2, -z'

loop_
_atom_site_label
_atom_site_type_symbol
_atom_site_fract_x
_atom_site_fract_y
_atom_site_fract_z
_atom_site_U_iso_or_equiv
_atom_site_adp_type
_atom_site_occupancy
_atom_site_symmetry_multiplicity
_atom_site_calc_flag
_atom_site_refinement_flags
Na1 Na 0.4482(6) 0.2596(5) 0.7487(4) 0.032(2) Uani 0.725(18) 1 d P
Na2 Na 0.9198(7) -0.1871(7) 0.6963(6) 0.032(2) Uani 0.593(14) 1 d P
Si1 Si 0.6522(2) 0.3580(2) 0.94686(17) 0.0105(5) Uani 1 1 d .
Si2 Si 0.6438(2) 0.1565(2) 0.55892(18) 0.0115(5) Uani 1 1 d .
Si3 Si 0.8616(2) 0.1464(2) 0.96387(18) 0.0112(5) Uani 1 1 d .
Si4 Si 0.8513(2) 0.3659(2) 0.52921(18) 0.0112(5) Uani 1 1 d .
Si5 Si 0.7938(7) 0.2621(5) 0.7504(4) 0.0256(16) Uani 0.341(11) 1 d P
Be5 Be 0.7938(7) 0.2621(5) 0.7504(4) 0.0256(16) Uani 0.660(11) 1 d P
O1 O 0.4771(5) 0.1765(5) 0.5536(4) 0.0115(11) Uani 1 1 d .
O2 O 0.7022(6) 0.3725(6) 0.8207(4) 0.0138(11) Uani 1 1 d .
O3 O 0.4873(6) 0.3249(5) 0.9485(4) 0.0103(10) Uani 1 1 d .
O4 O 0.7157(5) 0.2788(5) 0.4896(5) 0.0103(11) Uani 1 1 d .
O5 O 0.6876(6) 0.0220(5) 0.4932(5) 0.0156(12) Uani 1 1 d .
O6 O 0.6889(6) 0.1589(6) 0.6880(4) 0.0161(12) Uani 1 1 d .
O7 O 0.8177(6) -0.0111(5) 0.9758(4) 0.0143(11) Uani 1 1 d .
O8 O 0.7306(5) 0.2346(5) 1.0096(5) 0.0106(11) Uani 1 1 d .
O9 O 0.8893(5) 0.3388(5) 0.6576(4) 0.0102(10) Uani 1 1 d .
O10 O 0.8955(5) 0.1813(5) 0.8357(4) 0.0102(11) Uani 1 1 d .
O1W O 0.5000 0.0000 0.0481(13) 0.056(5) Uani 0.93(4) 2 d SPU
O2W O 1.0000 0.0000 0.5807(18) 0.062(7) Uani 0.78(4) 2 d SPU
O3W O 0.0000 0.5000 0.7670(9) 0.044(5) Uani 0.82(4) 2 d SPU
O4W O 0.2170(19) 0.3704(19) 0.7594(15) 0.088(7) Uani 0.75(4) 1 d PU
O5W O 0.5000 0.5000 0.6768(19) 0.070(7) Uani 0.74(2) 2 d SP
O6W O 0.7147(13) -0.0843(11) 0.7675(8) 0.040(3) Uani 0.74(2) 1 d PU

loop_
_atom_site_aniso_label
_atom_site_aniso_U_11
_atom_site_aniso_U_22
_atom_site_aniso_U_33
_atom_site_aniso_U_23
_atom_site_aniso_U_13
_atom_site_aniso_U_12
Na1 0.028(3) 0.042(4) 0.024(3) -0.016(3) 0.005(2) 0.000(2)
Na2 0.028(3) 0.034(4) 0.034(4) -0.008(3) -0.010(3) 0.013(3)
Si1 0.0110(9) 0.0099(9) 0.0106(9) 0.0011(7) 0.0008(7) 0.0030(7)
Si2 0.0116(10) 0.0118(9) 0.0110(10) 0.0005(8) -0.0010(8) -0.0026(8)
Si3 0.0110(9) 0.0103(9) 0.0124(9) 0.0003(7) -0.0015(8) 0.0015(8)
Si4 0.0118(9) 0.0103(9) 0.0114(10) -0.0001(8) 0.0006(8) -0.0025(8)
Si5 0.027(3) 0.028(3) 0.023(3) 0.002(2) 0.000(2) -0.003(2)
Be5 0.027(3) 0.028(3) 0.023(3) 0.002(2) 0.000(2) -0.003(2)
O1 0.010(2) 0.014(2) 0.010(2) -0.003(2) 0.002(2) -0.004(2)
O2 0.017(3) 0.017(3) 0.007(2) 0.000(2) 0.005(2) 0.007(2)
O3 0.009(2) 0.015(2) 0.006(2) -0.0008(19) 0.000(2) -0.001(2)
O4 0.008(2) 0.013(2) 0.011(2) 0.005(2) 0.000(2) -0.002(2)
O5 0.014(3) 0.010(3) 0.023(3) 0.001(2) 0.006(2) -0.001(2)
O6 0.016(3) 0.023(3) 0.009(3) 0.003(2) -0.005(2) -0.011(2)
O7 0.017(3) 0.009(2) 0.017(2) 0.003(2) -0.006(2) -0.003(2)
O8 0.012(2) 0.008(2) 0.011(2) 0.004(2) 0.006(2) 0.0052(19)
O9 0.012(2) 0.012(2) 0.006(2) -0.0012(18) 0.001(2) -0.004(2)
O10 0.010(2) 0.013(2) 0.008(2) 0.0011(19) 0.000(2) 0.0050(19)
O1W 0.046(7) 0.063(8) 0.059(8) 0.000 0.000 0.009(6)
O2W 0.059(9) 0.047(9) 0.078(10) 0.000 0.000 0.003(7)
O3W 0.079(9) 0.036(7) 0.016(5) 0.000 0.000 -0.032(6)
O4W 0.090(9) 0.082(9) 0.091(9) -0.008(6) -0.031(6) 0.009(6)
O5W 0.069(14) 0.052(11) 0.089(15) 0.000 0.000 0.006(10)
O6W 0.057(6) 0.038(5) 0.024(5) 0.003(4) -0.011(5) 0.015(5)

loop_
_atom_type_symbol
_atom_type_description
_atom_type_scat_dispersion_real
_atom_type_scat_dispersion_imag
_atom_type_scat_source
Be Be 0.0005 0.0000 'International Tables Vol C Tables 4.2.6.8 and 6.1.1.4'
Na Na 0.0362 0.0000 'International Tables Vol C Tables 4.2.6.8 and 6.1.1.4'
O O 0.0106 0.0000 'International Tables Vol C Tables 4.2.6.8 and 6.1.1.4'
Si Si 0.0817 0.0000 'International Tables Vol C Tables 4.2.6.8 and 6.1.1.4'

loop_
_geom_angle_atom_site_label_1
_geom_angle_atom_site_label_2
_geom_angle_atom_site_label_3
_geom_angle
_geom_angle_site_symmetry_1
_geom_angle_site_symmetry_3
O6W Na1 O1 85.1(3) 2_655 .
O6W Na1 O3 101.9(3) 2_655 .
O1 Na1 O3 164.2(3) . .
O6W Na1 O4W 74.2(5) 2_655 .
O1 Na1 O4W 107.3(4) . .
O3 Na1 O4W 88.3(4) . .
O6W Na1 O5W 147.6(4) 2_655 .
O1 Na1 O5W 88.9(5) . .
O3 Na1 O5W 92.3(5) . .
O4W Na1 O5W 77.2(5) . .
O6W Na1 O6 109.3(3) 2_655 .
O1 Na1 O6 61.1(2) . .
O3 Na1 O6 103.1(3) . .
O4W Na1 O6 166.7(5) . .
O5W Na1 O6 95.4(3) . .
O6W Na1 O2 147.5(4) 2_655 .
O1 Na1 O2 108.5(3) . .
O3 Na1 O2 58.44(19) . .
O4W Na1 O2 125.7(5) . .
O5W Na1 O2 64.1(3) . .
O6 Na1 O2 58.0(2) . .
O6W Na1 Si2 103.1(3) 2_655 .
O1 Na1 Si2 31.19(14) . .
O3 Na1 Si2 133.1(3) . .
O4W Na1 Si2 136.6(4) . .
O5W Na1 Si2 87.2(4) . .
O6 Na1 Si2 30.74(13) . .
O2 Na1 Si2 79.86(19) . .
O6W Na1 Si1 124.4(3) 2_655 .
O1 Na1 Si1 135.7(3) . .
O3 Na1 Si1 29.73(14) . .
O4W Na1 Si1 112.0(4) . .
O5W Na1 Si1 80.8(4) . .
O6 Na1 Si1 77.0(2) . .
O2 Na1 Si1 29.36(12) . .
Si2 Na1 Si1 104.90(19) . .
O6W Na1 Si5 132.1(4) 2_655 .
O1 Na1 Si5 84.0(2) . .
O3 Na1 Si5 80.8(2) . .
O4W Na1 Si5 153.0(5) . .
O5W Na1 Si5 78.60(19) . .
O6 Na1 Si5 28.55(16) . .
O2 Na1 Si5 29.42(15) . .
Si2 Na1 Si5 53.13(14) . .
Si1 Na1 Si5 51.80(14) . .
O6W Na1 Na2 39.4(3) 2_655 2_655
O1 Na1 Na2 83.4(2) . 2_655
O3 Na1 Na2 111.0(2) . 2_655
O4W Na1 Na2 39.8(4) . 2_655
O5W Na1 Na2 108.2(3) . 2_655
O6 Na1 Na2 137.0(2) . 2_655
O2 Na1 Na2 165.0(2) . 2_655
Si2 Na1 Na2 113.52(18) . 2_655
Si1 Na1 Na2 140.73(19) . 2_655
Si5 Na1 Na2 165.5(2) . 2_655
O4W Na2 O6W 76.0(6) 2_655 .
O4W Na2 O9 90.1(5) 2_655 2_755
O6W Na2 O9 164.8(5) . 2_755
O4W Na2 O10 102.2(6) 2_655 2_755
O6W Na2 O10 111.0(4) . 2_755
O9 Na2 O10 65.6(2) 2_755 2_755
O4W Na2 O2W 160.3(7) 2_655 .
O6W Na2 O2W 97.6(4) . .
O9 Na2 O2W 97.5(3) 2_755 .
O10 Na2 O2W 97.5(4) 2_755 .
O4W Na2 O4 83.5(5) 2_655 3_646
O6W Na2 O4 86.4(3) . 3_646
O9 Na2 O4 98.1(3) 2_755 3_646
O10 Na2 O4 162.5(3) 2_755 3_646
O2W Na2 O4 77.5(4) . 3_646
O4W Na2 Be5 105.0(5) 2_655 2_755
O6W Na2 Be5 144.5(4) . 2_755
O9 Na2 Be5 33.66(17) 2_755 2_755
O10 Na2 Be5 33.59(18) 2_755 2_755
O2W Na2 Be5 91.1(3) . 2_755
O4 Na2 Be5 129.0(3) 3_646 2_755
O4W Na2 Si5 105.0(5) 2_655 2_755
O6W Na2 Si5 144.5(4) . 2_755
O9 Na2 Si5 33.66(17) 2_755 2_755
O10 Na2 Si5 33.59(18) 2_755 2_755
O2W Na2 Si5 91.1(3) . 2_755
O4 Na2 Si5 129.0(3) 3_646 2_755
Be5 Na2 Si5 0.0(3) 2_755 2_755
O4W Na2 Si2 80.2(5) 2_655 3_646
O6W Na2 Si2 110.9(3) . 3_646
O9 Na2 Si2 71.8(2) 2_755 3_646
O10 Na2 Si2 137.3(3) 2_755 3_646
O2W Na2 Si2 84.9(4) . 3_646
O4 Na2 Si2 26.53(13) 3_646 3_646
Be5 Na2 Si2 104.1(2) 2_755 3_646
Si5 Na2 Si2 104.1(2) 2_755 3_646
O4W Na2 Si4 97.9(5) 2_655 2_755
O6W Na2 Si4 162.6(3) . 2_755
O9 Na2 Si4 24.01(15) 2_755 2_755
O10 Na2 Si4 86.2(2) 2_755 2_755
O2W Na2 Si4 82.6(3) . 2_755
O4 Na2 Si4 76.6(2) 3_646 2_755
Be5 Na2 Si4 52.58(14) 2_755 2_755
Si5 Na2 Si4 52.58(14) 2_755 2_755
Si2 Na2 Si4 51.73(11) 3_646 2_755
O4W Na2 Na1 42.2(5) 2_655 2_655
O6W Na2 Na1 39.0(3) . 2_655
O9 Na2 Na1 129.9(3) 2_755 2_655
O10 Na2 Na1 126.7(3) 2_755 2_655
O2W Na2 Na1 123.5(2) . 2_655
O4 Na2 Na1 68.2(2) 3_646 2_655
Be5 Na2 Na1 145.4(3) 2_755 2_655
Si5 Na2 Na1 145.4(3) 2_755 2_655
Si2 Na2 Na1 83.54(17) 3_646 2_655
Si4 Na2 Na1 127.7(2) 2_755 2_655
O4W Na2 Na2 157.5(5) 2_655 2_755
O6W Na2 Na2 85.4(4) . 2_755
O9 Na2 Na2 106.6(3) 2_755 2_755
O10 Na2 Na2 72.4(2) 2_755 2_755
O2W Na2 Na2 34.1(4) . 2_755
O4 Na2 Na2 108.4(2) 3_646 2_755
Be5 Na2 Na2 82.8(2) 2_755 2_755
Si5 Na2 Na2 82.8(2) 2_755 2_755
Si2 Na2 Na2 119.00(13) 3_646 2_755
Si4 Na2 Na2 103.4(2) 2_755 2_755
Na1 Na2 Na2 123.5(3) 2_655 2_755
O2 Si1 O7 114.0(3) . 3_657
O2 Si1 O8 111.2(3) . .
O7 Si1 O8 105.5(3) 3_657 .
O2 Si1 O3 109.2(3) . .
O7 Si1 O3 109.4(3) 3_657 .
O8 Si1 O3 107.3(3) . .
O2 Si1 Na1 61.5(2) . .
O7 Si1 Na1 140.2(2) 3_657 .
O8 Si1 Na1 112.8(3) . .
O3 Si1 Na1 49.3(2) . .
O6 Si2 O5 114.0(3) . .
O6 Si2 O1 107.8(3) . .
O5 Si2 O1 110.2(3) . .
O6 Si2 O4 111.0(3) . .
O5 Si2 O4 105.6(3) . .
O1 Si2 O4 108.2(3) . .
O6 Si2 Na1 57.7(2) . .
O5 Si2 Na1 141.7(3) . .
O1 Si2 Na1 52.1(2) . .
O4 Si2 Na1 112.1(2) . .
O6 Si2 Na2 152.0(3) . 3_656
O5 Si2 Na2 90.0(3) . 3_656
O1 Si2 Na2 74.6(2) . 3_656
O4 Si2 Na2 45.2(2) . 3_656
Na1 Si2 Na2 112.04(17) . 3_656
O10 Si3 O3 114.8(3) . 4_557
O10 Si3 O8 110.9(3) . .
O3 Si3 O8 105.7(3) 4_557 .
O10 Si3 O7 110.3(3) . .
O3 Si3 O7 108.0(3) 4_557 .
O8 Si3 O7 106.8(3) . .
O9 Si4 O1 111.3(3) . 4_556
O9 Si4 O5 111.9(3) . 3_656
O1 Si4 O5 109.0(3) 4_556 3_656
O9 Si4 O4 111.6(3) . .
O1 Si4 O4 106.7(3) 4_556 .
O5 Si4 O4 106.1(3) 3_656 .
O9 Si4 Na2 38.5(2) . 2_755
O1 Si4 Na2 74.5(2) 4_556 2_755
O5 Si4 Na2 137.3(3) 3_656 2_755
O4 Si4 Na2 113.6(2) . 2_755
O6 Si5 O10 110.2(4) . .
O6 Si5 O9 110.2(4) . .
O10 Si5 O9 108.2(5) . .
O6 Si5 O2 108.7(5) . .
O10 Si5 O2 110.1(4) . .
O9 Si5 O2 109.4(4) . .
O6 Si5 Na2 109.1(4) . 2_755
O10 Si5 Na2 56.0(3) . 2_755
O9 Si5 Na2 55.8(3) . 2_755
O2 Si5 Na2 142.2(4) . 2_755
O6 Si5 Na1 50.8(3) . .
O10 Si5 Na1 127.2(3) . .
O9 Si5 Na1 124.5(4) . .
O2 Si5 Na1 57.9(3) . .
Na2 Si5 Na1 159.8(3) 2_755 .
Si4 O1 Si2 137.4(4) 4_456 .
Si4 O1 Na1 124.8(3) 4_456 .
Si2 O1 Na1 96.7(3) . .
Si1 O2 Si5 125.7(4) . .
Si1 O2 Na1 89.1(3) . .
Si5 O2 Na1 92.6(3) . .
Si3 O3 Si1 134.7(3) 4_457 .
Si3 O3 Na1 122.9(3) 4_457 .
Si1 O3 Na1 101.0(3) . .
Si2 O4 Si4 126.4(3) . .
Si2 O4 Na2 108.2(3) . 3_656
Si4 O4 Na2 125.3(3) . 3_656
Si2 O5 Si4 145.0(4) . 3_646
Si2 O6 Si5 128.2(4) . .
Si2 O6 Na1 91.6(3) . .
Si5 O6 Na1 100.6(4) . .
Si1 O7 Si3 141.0(4) 3_647 .
Si1 O8 Si3 128.1(3) . .
Si4 O9 Si5 126.6(4) . .
Si4 O9 Na2 117.5(3) . 2_755
Si5 O9 Na2 90.5(3) . 2_755
Si3 O10 Si5 125.4(4) . .
Si3 O10 Na2 143.5(3) . 2_755
Si5 O10 Na2 90.5(3) . 2_755
Na2 O2W Na2 111.7(9) 2_755 .
Na2 O4W Na1 98.0(7) 2_655 .
Na1 O5W Na1 141.7(9) 2_665 .
Na1 O6W Na2 101.6(5) 2_655 .

loop_
_geom_bond_atom_site_label_1
_geom_bond_atom_site_label_2
_geom_bond_distance
_geom_bond_site_symmetry_2
Na1 O6W 2.371(13) 2_655
Na1 O1 2.481(7) .
Na1 O3 2.494(7) .
Na1 O4W 2.503(19) .
Na1 O5W 2.605(9) .
Na1 O6 2.641(8) .
Na1 O2 2.841(8) .
Na1 Si2 3.123(6) .
Na1 Si1 3.230(6) .
Na1 Si5 3.348(9) .
Na1 Na2 3.692(9) 2_655
Na2 O4W 2.386(19) 2_655
Na2 O6W 2.393(14) .
Na2 O9 2.438(8) 2_755
Na2 O10 2.441(8) 2_755
Na2 O2W 2.451(14) .
Na2 O4 2.595(8) 3_646
Na2 Be5 2.946(9) 2_755
Na2 Si5 2.946(9) 2_755
Na2 Si2 3.471(7) 3_646
Na2 Si4 3.475(7) 2_755
Na2 Na1 3.692(9) 2_655
Na2 Na2 4.058(14) 2_755
Si1 O2 1.584(5) .
Si1 O7 1.629(6) 3_657
Si1 O8 1.631(5) .
Si1 O3 1.632(6) .
Si2 O6 1.597(6) .
Si2 O5 1.616(6) .
Si2 O1 1.629(6) .
Si2 O4 1.632(5) .
Si2 Na2 3.471(7) 3_656
Si3 O10 1.598(6) .
Si3 O3 1.629(6) 4_557
Si3 O8 1.640(5) .
Si3 O7 1.640(6) .
Si4 O9 1.595(5) .
Si4 O1 1.624(5) 4_556
Si4 O5 1.631(6) 3_656
Si4 O4 1.645(5) .
Si4 Na2 3.475(7) 2_755
Si5 O6 1.628(8) .
Si5 O10 1.630(8) .
Si5 O9 1.633(7) .
Si5 O2 1.647(8) .
Si5 Na2 2.946(9) 2_755
O1 Si4 1.624(5) 4_456
O3 Si3 1.629(5) 4_457
O4 Na2 2.595(8) 3_656
O5 Si4 1.631(6) 3_646
O7 Si1 1.629(6) 3_647
O9 Na2 2.438(8) 2_755
O10 Na2 2.441(8) 2_755
O2W Na2 2.451(14) 2_755
O4W Na2 2.386(19) 2_655
O5W Na1 2.605(9) 2_665
O6W Na1 2.371(13) 2_655
